data_7020922
loop_
_publ_author_name
'\<St\<epni\<cka, Petr'
'C\'isa\<rov\'a, Ivana'

_publ_section_title
;
 Selective borane reduction of phosphinoferrocene carbaldehydes to
 phosphinoalcohol--borane adducts. The coordination behaviour of
 1-(diphenylphosphino)- 1&#x2032;-(methoxymethyl)ferrocene, a new
 ferrocene O,P-hybrid donor prepared from such an adduct
;
_journal_issue 10
_journal_name_full 'Dalton Transactions'
_journal_page_first 3373
_journal_paper_doi 10.1039/c2dt32511j
_journal_volume 42
_journal_year 2013
_chemical_formula_moiety 'C24 H23 Fe O P'
_chemical_formula_sum 'C24 H23 Fe O P'
_chemical_formula_weight 414.24
_chemical_name_systematic
;
1-(diphenylphosphino)-1'-(methoxymethyl)ferrocene
;
_space_group_IT_number 14
_symmetry_cell_setting monoclinic
_symmetry_space_group_name_Hall '-P 2yn'
_symmetry_space_group_name_H-M 'P 1 21/n 1'
_atom_sites_solution_hydrogens geom
_atom_sites_solution_primary direct
_atom_sites_solution_secondary difmap
_audit_creation_method SHELXL-97
_cell_angle_alpha 90.00
_cell_angle_beta 106.3430(11)
_cell_angle_gamma 90.00
_cell_formula_units_Z 4
_cell_length_a 10.8960(2)
_cell_length_b 17.2531(3)
_cell_length_c 10.9826(2)
_cell_measurement_reflns_used 4642
_cell_measurement_temperature 150(2)
_cell_measurement_theta_max 27.48
_cell_measurement_theta_min 1.00
_cell_volume 1981.19(6)
_computing_cell_refinement 'HKL Scalepack (Otwinowski & Minor, 1997)'
_computing_data_collection 'Collect (Nonius BV, 1997-2000)'
_computing_data_reduction 'HKL Denzo and Scalepack (Otwinowski & Minor, 1997)'
_computing_molecular_graphics 'PLATON (Spek, 2001)'
_computing_publication_material 'PLATON (Spek, 2001)'
_computing_structure_refinement 'SHELXL-97 (Sheldrick, 1997)'
_computing_structure_solution 'SIR97 (Altomare et al., 1994)'
_diffrn_ambient_temperature 150(2)
_diffrn_detector_area_resol_mean 9.091
_diffrn_measured_fraction_theta_full 0.999
_diffrn_measured_fraction_theta_max 0.999
_diffrn_measurement_device_type KappaCCD
_diffrn_measurement_method '\w and \p scans to fill the Ewald sphere'
_diffrn_radiation_monochromator 'horizontally mounted graphite crystal'
_diffrn_radiation_source 'fine-focus sealed tube'
_diffrn_radiation_type MoK\a
_diffrn_radiation_wavelength 0.71073
_diffrn_reflns_av_R_equivalents 0.0130
_diffrn_reflns_av_sigmaI/netI 0.0229
_diffrn_reflns_limit_h_max 14
_diffrn_reflns_limit_h_min -14
_diffrn_reflns_limit_k_max 22
_diffrn_reflns_limit_k_min -22
_diffrn_reflns_limit_l_max 14
_diffrn_reflns_limit_l_min -14
_diffrn_reflns_number 31152
_diffrn_reflns_theta_full 27.47
_diffrn_reflns_theta_max 27.47
_diffrn_reflns_theta_min 2.26
_diffrn_standards_number 0
_exptl_absorpt_coefficient_mu 0.853
_exptl_absorpt_correction_type none
_exptl_crystal_colour orange
_exptl_crystal_density_diffrn 1.389
_exptl_crystal_density_method 'not measured'
_exptl_crystal_description block
_exptl_crystal_F_000 864
_exptl_crystal_size_max 0.53
_exptl_crystal_size_mid 0.30
_exptl_crystal_size_min 0.25
_refine_diff_density_max 0.271
_refine_diff_density_min -0.383
_refine_diff_density_rms 0.049
_refine_ls_extinction_method none
_refine_ls_goodness_of_fit_ref 1.051
_refine_ls_hydrogen_treatment constr
_refine_ls_matrix_type full
_refine_ls_number_parameters 245
_refine_ls_number_reflns 4529
_refine_ls_number_restraints 0
_refine_ls_restrained_S_all 1.051
_refine_ls_R_factor_all 0.0350
_refine_ls_R_factor_gt 0.0280
_refine_ls_shift/su_max 0.000
_refine_ls_shift/su_mean 0.000
_refine_ls_structure_factor_coef Fsqd
_refine_ls_weighting_details 'calc w=1/[\s^2^(Fo^2^)+(0.0368P)^2^+0.6031P] where P=(Fo^2^+2Fc^2^)/3'
_refine_ls_weighting_scheme calc
_refine_ls_wR_factor_gt 0.0700
_refine_ls_wR_factor_ref 0.0726
_reflns_number_gt 3926
_reflns_number_total 4529
_reflns_threshold_expression >2sigma(I)
_cod_data_source_file c2dt32511j.txt
_cod_data_source_block ps312
_cod_original_sg_symbol_H-M P21/n
_cod_database_code 7020922

loop_
_symmetry_equiv_pos_as_xyz
'x, y, z'
'-x+1/2, y+1/2, -z+1/2'
'-x, -y, -z'
'x-1/2, -y-1/2, z-1/2'

loop_
_atom_site_label
_atom_site_type_symbol
_atom_site_fract_x
_atom_site_fract_y
_atom_site_fract_z
_atom_site_U_iso_or_equiv
_atom_site_adp_type
_atom_site_occupancy
_atom_site_symmetry_multiplicity
_atom_site_calc_flag
_atom_site_refinement_flags
Fe Fe 0.663523(18) -0.110329(12) 0.379183(18) 0.02291(7) Uani 1 1 d .
P P 0.57130(3) 0.07957(2) 0.31054(3) 0.02441(9) Uani 1 1 d .
O O 1.05256(10) -0.10127(6) 0.35068(10) 0.0296(2) Uani 1 1 d .
C1 C 0.54743(13) -0.02384(9) 0.28424(13) 0.0244(3) Uani 1 1 d .
C2 C 0.48183(13) -0.07102(9) 0.35392(14) 0.0279(3) Uani 1 1 d .
H2 H 0.4471 -0.0538 0.4173 0.033 Uiso 1 1 calc R
C3 C 0.47914(14) -0.14877(10) 0.30907(15) 0.0330(4) Uani 1 1 d .
H3 H 0.4422 -0.1909 0.3380 0.040 Uiso 1 1 calc R
C4 C 0.54258(14) -0.15067(9) 0.21274(14) 0.0310(3) Uani 1 1 d .
H4 H 0.5544 -0.1943 0.1676 0.037 Uiso 1 1 calc R
C5 C 0.58507(14) -0.07425(9) 0.19693(13) 0.0261(3) Uani 1 1 d .
H5 H 0.6296 -0.0595 0.1398 0.031 Uiso 1 1 calc R
C6 C 0.85624(13) -0.11330(8) 0.40621(13) 0.0242(3) Uani 1 1 d .
C7 C 0.82583(13) -0.06036(9) 0.49335(13) 0.0258(3) Uani 1 1 d .
H7 H 0.8454 -0.0078 0.5002 0.031 Uiso 1 1 calc R
C8 C 0.76051(14) -0.10199(10) 0.56792(14) 0.0300(3) Uani 1 1 d .
H8 H 0.7291 -0.0813 0.6314 0.036 Uiso 1 1 calc R
C9 C 0.75163(14) -0.18058(10) 0.52844(14) 0.0312(3) Uani 1 1 d .
H9 H 0.7136 -0.2205 0.5618 0.037 Uiso 1 1 calc R
C10 C 0.81076(14) -0.18778(9) 0.42921(14) 0.0282(3) Uani 1 1 d .
H10 H 0.8185 -0.2333 0.3865 0.034 Uiso 1 1 calc R
C11 C 0.91674(14) -0.09312(9) 0.30452(14) 0.0271(3) Uani 1 1 d .
H11A H 0.8841 -0.1270 0.2321 0.033 Uiso 1 1 calc R
H11B H 0.8954 -0.0402 0.2770 0.033 Uiso 1 1 calc R
C12 C 0.42772(13) 0.11743(8) 0.19324(13) 0.0238(3) Uani 1 1 d .
C13 C 0.41639(15) 0.19759(9) 0.17399(16) 0.0332(3) Uani 1 1 d .
H13 H 0.4829 0.2299 0.2167 0.040 Uiso 1 1 calc R
C14 C 0.30711(16) 0.22949(10) 0.09202(16) 0.0371(4) Uani 1 1 d .
H14 H 0.3014 0.2828 0.0790 0.045 Uiso 1 1 calc R
C15 C 0.20673(15) 0.18193(10) 0.02972(15) 0.0335(4) Uani 1 1 d .
H15 H 0.1329 0.2032 -0.0243 0.040 Uiso 1 1 calc R
C16 C 0.21659(15) 0.10281(9) 0.04804(15) 0.0310(3) Uani 1 1 d .
H16 H 0.1494 0.0708 0.0059 0.037 Uiso 1 1 calc R
C17 C 0.32630(14) 0.07073(9) 0.12906(13) 0.0261(3) Uani 1 1 d .
H17 H 0.3319 0.0173 0.1405 0.031 Uiso 1 1 calc R
C18 C 0.69480(13) 0.10070(8) 0.23119(13) 0.0232(3) Uani 1 1 d .
C19 C 0.81616(14) 0.12211(8) 0.30601(15) 0.0281(3) Uani 1 1 d .
H19 H 0.8322 0.1256 0.3936 0.034 Uiso 1 1 calc R
C20 C 0.91323(15) 0.13826(9) 0.25038(17) 0.0341(4) Uani 1 1 d .
H20 H 0.9939 0.1522 0.3010 0.041 Uiso 1 1 calc R
C21 C 0.89040(15) 0.13369(10) 0.12030(17) 0.0355(4) Uani 1 1 d .
H21 H 0.9557 0.1442 0.0835 0.043 Uiso 1 1 calc R
C22 C 0.76944(16) 0.11324(9) 0.04433(16) 0.0316(3) Uani 1 1 d .
H22 H 0.7536 0.1106 -0.0433 0.038 Uiso 1 1 calc R
C23 C 0.67280(14) 0.09684(9) 0.09970(14) 0.0266(3) Uani 1 1 d .
H23 H 0.5922 0.0831 0.0487 0.032 Uiso 1 1 calc R
C24 C 1.11134(16) -0.08163(12) 0.25522(17) 0.0421(4) Uani 1 1 d .
H24A H 1.0848 -0.1176 0.1860 0.063 Uiso 1 1 calc R
H24B H 1.2026 -0.0839 0.2896 0.063 Uiso 1 1 calc R
H24C H 1.0865 -0.0301 0.2252 0.063 Uiso 1 1 calc R

loop_
_atom_site_aniso_label
_atom_site_aniso_U_11
_atom_site_aniso_U_22
_atom_site_aniso_U_33
_atom_site_aniso_U_23
_atom_site_aniso_U_13
_atom_site_aniso_U_12
Fe 0.01904(11) 0.02832(12) 0.02098(12) 0.00268(8) 0.00497(8) -0.00063(8)
P 0.02249(18) 0.0309(2) 0.02059(18) -0.00081(14) 0.00722(14) -0.00059(15)
O 0.0195(5) 0.0407(6) 0.0293(6) 0.0008(4) 0.0082(4) 0.0001(4)
C1 0.0188(6) 0.0318(8) 0.0215(7) 0.0031(6) 0.0042(5) 0.0006(6)
C2 0.0182(7) 0.0383(9) 0.0273(7) 0.0059(6) 0.0066(6) 0.0003(6)
C3 0.0218(7) 0.0362(9) 0.0374(9) 0.0068(7) 0.0026(6) -0.0055(6)
C4 0.0286(8) 0.0319(8) 0.0272(8) -0.0011(6) -0.0008(6) -0.0026(6)
C5 0.0245(7) 0.0326(8) 0.0199(7) 0.0019(6) 0.0042(6) -0.0003(6)
C6 0.0189(7) 0.0301(8) 0.0225(7) 0.0018(6) 0.0038(5) 0.0018(6)
C7 0.0207(7) 0.0318(8) 0.0227(7) -0.0004(6) 0.0022(5) 0.0001(6)
C8 0.0239(7) 0.0468(9) 0.0187(7) 0.0016(6) 0.0052(6) 0.0019(7)
C9 0.0260(7) 0.0374(9) 0.0285(8) 0.0113(6) 0.0048(6) 0.0001(6)
C10 0.0250(7) 0.0292(8) 0.0288(8) 0.0038(6) 0.0050(6) 0.0025(6)
C11 0.0209(7) 0.0350(8) 0.0256(7) 0.0017(6) 0.0067(6) 0.0010(6)
C12 0.0212(7) 0.0304(8) 0.0226(7) -0.0003(5) 0.0107(6) 0.0007(6)
C13 0.0267(8) 0.0309(8) 0.0421(9) -0.0006(7) 0.0096(7) -0.0032(6)
C14 0.0353(9) 0.0299(8) 0.0468(10) 0.0053(7) 0.0128(7) 0.0036(7)
C15 0.0274(8) 0.0403(9) 0.0328(8) 0.0042(7) 0.0083(6) 0.0082(7)
C16 0.0268(8) 0.0379(9) 0.0277(8) -0.0030(6) 0.0066(6) -0.0014(6)
C17 0.0273(7) 0.0275(8) 0.0253(7) -0.0007(6) 0.0103(6) 0.0012(6)
C18 0.0202(7) 0.0237(7) 0.0256(7) 0.0001(5) 0.0063(6) -0.0004(5)
C19 0.0256(7) 0.0259(7) 0.0291(8) 0.0015(6) 0.0015(6) -0.0010(6)
C20 0.0198(7) 0.0299(8) 0.0488(10) 0.0039(7) 0.0035(7) -0.0020(6)
C21 0.0269(8) 0.0318(8) 0.0541(11) 0.0027(7) 0.0216(7) 0.0000(7)
C22 0.0371(9) 0.0311(8) 0.0310(8) -0.0021(6) 0.0169(7) -0.0022(7)
C23 0.0240(7) 0.0302(8) 0.0258(7) -0.0018(6) 0.0071(6) -0.0035(6)
C24 0.0270(8) 0.0618(12) 0.0422(10) -0.0002(9) 0.0176(7) -0.0035(8)

loop_
_atom_type_symbol
_atom_type_description
_atom_type_scat_dispersion_real
_atom_type_scat_dispersion_imag
_atom_type_scat_source
C C 0.0033 0.0016 'International Tables Vol C Tables 4.2.6.8 and 6.1.1.4'
H H 0.0000 0.0000 'International Tables Vol C Tables 4.2.6.8 and 6.1.1.4'
P P 0.1023 0.0942 'International Tables Vol C Tables 4.2.6.8 and 6.1.1.4'
Fe Fe 0.3463 0.8444 'International Tables Vol C Tables 4.2.6.8 and 6.1.1.4'
O O 0.0106 0.0060 'International Tables Vol C Tables 4.2.6.8 and 6.1.1.4'

loop_
_geom_angle_atom_site_label_1
_geom_angle_atom_site_label_2
_geom_angle_atom_site_label_3
_geom_angle
C2 Fe C6 161.99(6)
C2 Fe C5 69.01(6)
C6 Fe C5 106.31(6)
C2 Fe C10 156.23(6)
C6 Fe C10 40.91(6)
C5 Fe C10 122.99(6)
C2 Fe C1 41.28(6)
C6 Fe C1 123.90(6)
C5 Fe C1 41.22(6)
C10 Fe C1 160.52(6)
C2 Fe C9 121.67(6)
C6 Fe C9 68.69(6)
C5 Fe C9 159.85(7)
C10 Fe C9 40.61(6)
C1 Fe C9 157.63(6)
C2 Fe C7 125.59(6)
C6 Fe C7 40.91(6)
C5 Fe C7 121.57(6)
C10 Fe C7 68.46(6)
C1 Fe C7 108.00(6)
C9 Fe C7 68.25(6)
C2 Fe C3 40.87(7)
C6 Fe C3 155.25(7)
C5 Fe C3 68.54(6)
C10 Fe C3 120.17(6)
C1 Fe C3 69.13(6)
C9 Fe C3 107.37(6)
C7 Fe C3 162.31(6)
C2 Fe C8 108.61(6)
C6 Fe C8 68.74(6)
C5 Fe C8 157.71(6)
C10 Fe C8 68.36(6)
C1 Fe C8 122.27(6)
C9 Fe C8 40.51(6)
C7 Fe C8 40.60(6)
C3 Fe C8 125.08(6)
C2 Fe C4 68.62(6)
C6 Fe C4 119.92(6)
C5 Fe C4 40.74(6)
C10 Fe C4 106.08(6)
C1 Fe C4 69.06(6)
C9 Fe C4 123.48(6)
C7 Fe C4 156.34(6)
C3 Fe C4 40.46(7)
C8 Fe C4 160.78(6)
C1 P C18 102.20(6)
C1 P C12 100.47(6)
C18 P C12 100.91(6)
C24 O C11 110.66(12)
C5 C1 C2 106.89(13)
C5 C1 P 130.26(11)
C2 C1 P 122.85(11)
C5 C1 Fe 69.30(8)
C2 C1 Fe 69.14(8)
P C1 Fe 126.64(7)
C3 C2 C1 108.27(13)
C3 C2 Fe 70.04(9)
C1 C2 Fe 69.58(8)
C3 C2 H2 125.9
C1 C2 H2 125.9
Fe C2 H2 126.1
C4 C3 C2 108.21(14)
C4 C3 Fe 69.85(8)
C2 C3 Fe 69.09(8)
C4 C3 H3 125.9
C2 C3 H3 125.9
Fe C3 H3 126.7
C3 C4 C5 108.25(14)
C3 C4 Fe 69.69(9)
C5 C4 Fe 69.21(8)
C3 C4 H4 125.9
C5 C4 H4 125.9
Fe C4 H4 126.8
C4 C5 C1 108.38(13)
C4 C5 Fe 70.05(8)
C1 C5 Fe 69.48(8)
C4 C5 H5 125.8
C1 C5 H5 125.8
Fe C5 H5 126.2
C10 C6 C7 107.47(13)
C10 C6 C11 126.38(14)
C7 C6 C11 126.04(13)
C10 C6 Fe 69.69(8)
C7 C6 Fe 69.97(8)
C11 C6 Fe 122.72(10)
C8 C7 C6 108.13(13)
C8 C7 Fe 69.76(8)
C6 C7 Fe 69.12(8)
C8 C7 H7 125.9
C6 C7 H7 125.9
Fe C7 H7 126.8
C9 C8 C7 107.99(13)
C9 C8 Fe 69.66(8)
C7 C8 Fe 69.64(8)
C9 C8 H8 126.0
C7 C8 H8 126.0
Fe C8 H8 126.3
C8 C9 C10 108.17(14)
C8 C9 Fe 69.83(9)
C10 C9 Fe 69.44(8)
C8 C9 H9 125.9
C10 C9 H9 125.9
Fe C9 H9 126.4
C9 C10 C6 108.24(14)
C9 C10 Fe 69.94(9)
C6 C10 Fe 69.40(8)
C9 C10 H10 125.9
C6 C10 H10 125.9
Fe C10 H10 126.3
O C11 C6 110.09(12)
O C11 H11A 109.6
C6 C11 H11A 109.6
O C11 H11B 109.6
C6 C11 H11B 109.6
H11A C11 H11B 108.2
C17 C12 C13 118.22(14)
C17 C12 P 123.13(11)
C13 C12 P 118.51(11)
C14 C13 C12 120.86(15)
C14 C13 H13 119.6
C12 C13 H13 119.6
C15 C14 C13 119.97(15)
C15 C14 H14 120.0
C13 C14 H14 120.0
C16 C15 C14 119.75(15)
C16 C15 H15 120.1
C14 C15 H15 120.1
C15 C16 C17 120.36(15)
C15 C16 H16 119.8
C17 C16 H16 119.8
C16 C17 C12 120.83(14)
C16 C17 H17 119.6
C12 C17 H17 119.6
C19 C18 C23 118.66(14)
C19 C18 P 118.24(11)
C23 C18 P 123.10(11)
C20 C19 C18 120.41(14)
C20 C19 H19 119.8
C18 C19 H19 119.8
C21 C20 C19 120.33(14)
C21 C20 H20 119.8
C19 C20 H20 119.8
C20 C21 C22 119.91(14)
C20 C21 H21 120.0
C22 C21 H21 120.0
C23 C22 C21 119.80(15)
C23 C22 H22 120.1
C21 C22 H22 120.1
C22 C23 C18 120.89(14)
C22 C23 H23 119.6
C18 C23 H23 119.6
O C24 H24A 109.5
O C24 H24B 109.5
H24A C24 H24B 109.5
O C24 H24C 109.5
H24A C24 H24C 109.5
H24B C24 H24C 109.5

loop_
_geom_bond_atom_site_label_1
_geom_bond_atom_site_label_2
_geom_bond_distance
Fe C2 2.0365(14)
Fe C6 2.0370(14)
Fe C5 2.0400(14)
Fe C10 2.0408(15)
Fe C1 2.0424(14)
Fe C9 2.0475(15)
Fe C7 2.0482(14)
Fe C3 2.0490(15)
Fe C8 2.0497(15)
Fe C4 2.0511(14)
P C1 1.8144(16)
P C18 1.8339(15)
P C12 1.8438(15)
O C24 1.4149(19)
O C11 1.4299(17)
C1 C5 1.437(2)
C1 C2 1.438(2)
C2 C3 1.427(2)
C2 H2 0.9300
C3 C4 1.418(2)
C3 H3 0.9300
C4 C5 1.424(2)
C4 H4 0.9300
C5 H5 0.9300
C6 C10 1.425(2)
C6 C7 1.428(2)
C6 C11 1.489(2)
C7 C8 1.422(2)
C7 H7 0.9300
C8 C9 1.419(2)
C8 H8 0.9300
C9 C10 1.419(2)
C9 H9 0.9300
C10 H10 0.9300
C11 H11A 0.9700
C11 H11B 0.9700
C12 C17 1.389(2)
C12 C13 1.399(2)
C13 C14 1.388(2)
C13 H13 0.9300
C14 C15 1.384(2)
C14 H14 0.9300
C15 C16 1.380(2)
C15 H15 0.9300
C16 C17 1.389(2)
C16 H16 0.9300
C17 H17 0.9300
C18 C19 1.396(2)
C18 C23 1.397(2)
C19 C20 1.390(2)
C19 H19 0.9300
C20 C21 1.382(2)
C20 H20 0.9300
C21 C22 1.392(2)
C21 H21 0.9300
C22 C23 1.385(2)
C22 H22 0.9300
C23 H23 0.9300
C24 H24A 0.9600
C24 H24B 0.9600
C24 H24C 0.9600
